data_7207698
loop_
_publ_author_name
'Shahul Hameed, A.'
'Nagarathinam, Mangayarkarasi'
'Reddy, M. V.'
'Chowdari, B. V. R.'
'Vittal, Jagadese J.'

_publ_section_title
;
 Synthesis and electrochemical studies of layer-structured metastable
 \aI-LiVOPO4
;
_journal_issue 15
_journal_name_full 'Journal of Materials Chemistry'
_journal_page_first 7206
_journal_paper_doi 10.1039/c2jm00062h
_journal_volume 22
_journal_year 2012
_chemical_formula_sum 'H4 Li O7 P V'
_chemical_formula_weight 204.88
_chemical_name_systematic
;
?
;
_space_group_IT_number 64
_symmetry_cell_setting orthorhombic
_symmetry_space_group_name_Hall '-C 2ac 2'
_symmetry_space_group_name_H-M 'C m c a'
_atom_sites_solution_hydrogens geom
_atom_sites_solution_primary direct
_atom_sites_solution_secondary difmap
_audit_creation_method SHELXL-97
_cell_angle_alpha 90.00
_cell_angle_beta 90.00
_cell_angle_gamma 90.00
_cell_formula_units_Z 8
_cell_length_a 8.9454(7)
_cell_length_b 9.0406(7)
_cell_length_c 12.7473(10)
_cell_measurement_reflns_used 2489
_cell_measurement_temperature 223(2)
_cell_measurement_theta_max 27.44
_cell_measurement_theta_min 3.20
_cell_volume 1030.90(14)
_computing_cell_refinement 'Bruker SMART'
_computing_data_collection 'Bruker SMART'
_computing_data_reduction 'Bruker SAINT'
_computing_molecular_graphics 'Bruker SHELXTL'
_computing_publication_material 'Bruker SHELXTL'
_computing_structure_refinement 'SHELXL-97 (Sheldrick, 1997)'
_computing_structure_solution 'SHELXS-97 (Sheldrick, 1990)'
_diffrn_ambient_temperature 223(2)
_diffrn_measured_fraction_theta_full 1.000
_diffrn_measured_fraction_theta_max 1.000
_diffrn_measurement_device_type 'CCD area detector'
_diffrn_measurement_method 'phi and omega scans'
_diffrn_radiation_monochromator graphite
_diffrn_radiation_source 'fine-focus sealed tube'
_diffrn_radiation_type MoK\a
_diffrn_radiation_wavelength 0.71073
_diffrn_reflns_av_R_equivalents 0.0230
_diffrn_reflns_av_sigmaI/netI 0.0194
_diffrn_reflns_limit_h_max 11
_diffrn_reflns_limit_h_min -10
_diffrn_reflns_limit_k_max 8
_diffrn_reflns_limit_k_min -11
_diffrn_reflns_limit_l_max 16
_diffrn_reflns_limit_l_min -16
_diffrn_reflns_number 3374
_diffrn_reflns_theta_full 27.48
_diffrn_reflns_theta_max 27.48
_diffrn_reflns_theta_min 3.20
_exptl_absorpt_coefficient_mu 2.206
_exptl_absorpt_correction_T_max 0.7192
_exptl_absorpt_correction_T_min 0.4724
_exptl_absorpt_correction_type multi-scan
_exptl_absorpt_process_details 'Sadabs, (Sheldrick 2001)'
_exptl_crystal_colour Green
_exptl_crystal_density_diffrn 2.640
_exptl_crystal_density_meas ?
_exptl_crystal_density_method 'not measured'
_exptl_crystal_description Block
_exptl_crystal_F_000 808
_exptl_crystal_size_max 0.40
_exptl_crystal_size_mid 0.36
_exptl_crystal_size_min 0.16
_refine_diff_density_max 0.261
_refine_diff_density_min -0.718
_refine_diff_density_rms 0.132
_refine_ls_extinction_method none
_refine_ls_goodness_of_fit_ref 1.175
_refine_ls_hydrogen_treatment mixed
_refine_ls_matrix_type full
_refine_ls_number_parameters 61
_refine_ls_number_reflns 633
_refine_ls_number_restraints 0
_refine_ls_restrained_S_all 1.175
_refine_ls_R_factor_all 0.0252
_refine_ls_R_factor_gt 0.0250
_refine_ls_shift/su_max 0.000
_refine_ls_shift/su_mean 0.000
_refine_ls_structure_factor_coef Fsqd
_refine_ls_weighting_details 'calc w=1/[\s^2^(Fo^2^)+(0.0320P)^2^+2.7579P] where P=(Fo^2^+2Fc^2^)/3'
_refine_ls_weighting_scheme calc
_refine_ls_wR_factor_gt 0.0679
_refine_ls_wR_factor_ref 0.0681
_reflns_number_gt 625
_reflns_number_total 633
_reflns_threshold_expression >2sigma(I)
_cod_data_source_file c2jm00062h.txt
_cod_data_source_block ShahulEES
_cod_depositor_comments
;
The following automatic conversions were performed:

'_symmetry_cell_setting' value 'Orthorhombic' changed to
'orthorhombic' according to
/home/saulius/struct/CIF-dictionaries/cif_core.dic dictionary named
'cif_core.dic' version 2.4.1 from
2010-06-29.

'_exptl_absorpt_correction_type' value 'Multi-scan'
changed to 'multi-scan' according to
/home/saulius/struct/CIF-dictionaries/cif_core.dic dictionary named
'cif_core.dic' version 2.4.1 from 2010-06-29.

Automatic conversion script
Id: cif_fix_values 1715 2011-07-08 13:25:40Z adriana 

The following automatic conversions were performed:

'_exptl_crystal_density_meas' value 'Not Measured' was changed to '?'
- the value is perceived as not measured.

Automatic conversion script
Id: cif_fix_values 3008 2015-01-20 13:52:24Z robertas 
;
_cod_original_sg_symbol_H-M Cmca
_cod_database_code 7207698
_data_compound LiVOPO4.2H2O

loop_
_symmetry_equiv_pos_as_xyz
'x, y, z'
'-x, -y+1/2, z+1/2'
'-x, y+1/2, -z+1/2'
'x, -y, -z'
'x+1/2, y+1/2, z'
'-x+1/2, -y+1, z+1/2'
'-x+1/2, y+1, -z+1/2'
'x+1/2, -y+1/2, -z'
'-x, -y, -z'
'x, y-1/2, -z-1/2'
'x, -y-1/2, z-1/2'
'-x, y, z'
'-x+1/2, -y+1/2, -z'
'x+1/2, y, -z-1/2'
'x+1/2, -y, z-1/2'
'-x+1/2, y+1/2, z'

loop_
_atom_site_label
_atom_site_type_symbol
_atom_site_fract_x
_atom_site_fract_y
_atom_site_fract_z
_atom_site_U_iso_or_equiv
_atom_site_adp_type
_atom_site_occupancy
_atom_site_symmetry_multiplicity
_atom_site_calc_flag
_atom_site_refinement_flags
V1 V 0.5000 0.62335(4) 0.79062(3) 0.00458(17) Uani 1 2 d S
Li1 Li 0.5000 0.8776(5) 0.9344(4) 0.0178(10) Uani 1 2 d S
P1 P 0.2500 0.87610(6) 0.7500 0.00421(19) Uani 1 2 d S
O1 O 0.65668(13) 0.47274(13) 0.82570(10) 0.0080(3) Uani 1 1 d .
O2 O 0.5000 0.6125(2) 0.66636(16) 0.0120(4) Uani 1 2 d S
O3 O 0.35070(13) 0.78219(13) 0.82088(10) 0.0077(3) Uani 1 1 d .
O1W O 0.3359(2) 1.0000 1.0000 0.0130(4) Uani 1 2 d S
H1 H 0.279(3) 0.986(3) 1.050(2) 0.031(7) Uiso 1 1 d .
O2W O 0.5000 0.6676(2) 0.98991(16) 0.0135(4) Uani 1 2 d S
H2 H 0.436(4) 0.654(4) 1.029(3) 0.052(11) Uiso 1 1 d .

loop_
_atom_site_aniso_label
_atom_site_aniso_U_11
_atom_site_aniso_U_22
_atom_site_aniso_U_33
_atom_site_aniso_U_23
_atom_site_aniso_U_13
_atom_site_aniso_U_12
V1 0.0032(2) 0.0040(3) 0.0066(3) -0.00024(13) 0.000 0.000
Li1 0.020(2) 0.014(2) 0.019(3) -0.0051(18) 0.000 0.000
P1 0.0025(3) 0.0034(3) 0.0067(4) 0.000 0.0000(2) 0.000
O1 0.0064(5) 0.0077(6) 0.0100(6) -0.0017(5) 0.0000(5) 0.0036(5)
O2 0.0115(9) 0.0146(9) 0.0100(10) -0.0012(7) 0.000 0.000
O3 0.0068(5) 0.0071(5) 0.0093(6) 0.0000(4) -0.0015(5) 0.0032(4)
O1W 0.0107(9) 0.0205(10) 0.0077(8) -0.0011(7) 0.000 0.000
O2W 0.0153(10) 0.0139(9) 0.0112(9) 0.0020(8) 0.000 0.000

loop_
_atom_type_symbol
_atom_type_description
_atom_type_scat_dispersion_real
_atom_type_scat_dispersion_imag
_atom_type_scat_source
O O 0.0106 0.0060 'International Tables Vol C Tables 4.2.6.8 and 6.1.1.4'
H H 0.0000 0.0000 'International Tables Vol C Tables 4.2.6.8 and 6.1.1.4'
P P 0.1023 0.0942 'International Tables Vol C Tables 4.2.6.8 and 6.1.1.4'
V V 0.3005 0.5294 'International Tables Vol C Tables 4.2.6.8 and 6.1.1.4'
Li Li -0.0003 0.0001 'International Tables Vol C Tables 4.2.6.8 and 6.1.1.4'

loop_
_geom_angle_atom_site_label_1
_geom_angle_atom_site_label_2
_geom_angle_atom_site_label_3
_geom_angle
_geom_angle_site_symmetry_1
_geom_angle_site_symmetry_3
O2 V1 O3 103.70(6) . 12_655
O2 V1 O3 103.70(6) . .
O3 V1 O3 83.86(7) 12_655 .
O2 V1 O1 100.42(6) . 12_655
O3 V1 O1 155.81(6) 12_655 12_655
O3 V1 O1 88.73(5) . 12_655
O2 V1 O1 100.42(6) . .
O3 V1 O1 88.73(5) 12_655 .
O3 V1 O1 155.81(6) . .
O1 V1 O1 88.72(7) 12_655 .
O2 V1 Li1 132.09(13) . .
O3 V1 Li1 46.99(6) 12_655 .
O3 V1 Li1 46.99(6) . .
O1 V1 Li1 113.09(8) 12_655 .
O1 V1 Li1 113.09(8) . .
O1W Li1 O1W 93.3(2) 9_677 .
O1W Li1 O2W 111.6(2) 9_677 .
O1W Li1 O2W 111.6(2) . .
O1W Li1 O3 161.8(3) 9_677 .
O1W Li1 O3 92.69(7) . .
O2W Li1 O3 81.90(16) . .
O1W Li1 O3 92.69(7) 9_677 12_655
O1W Li1 O3 161.8(3) . 12_655
O2W Li1 O3 81.90(16) . 12_655
O3 Li1 O3 76.82(18) . 12_655
O1W Li1 O2 75.26(14) 9_677 10_567
O1W Li1 O2 75.26(14) . 10_567
O2W Li1 O2 169.3(3) . 10_567
O3 Li1 O2 89.73(19) . 10_567
O3 Li1 O2 89.73(19) 12_655 10_567
O1W Li1 Li1 46.63(10) 9_677 9_677
O1W Li1 Li1 46.63(11) . 9_677
O2W Li1 Li1 122.5(4) . 9_677
O3 Li1 Li1 136.56(16) . 9_677
O3 Li1 Li1 136.56(16) 12_655 9_677
O2 Li1 Li1 68.25(19) 10_567 9_677
O1W Li1 V1 133.35(11) 9_677 .
O1W Li1 V1 133.35(11) . .
O2W Li1 V1 59.01(13) . .
O3 Li1 V1 42.83(9) . .
O3 Li1 V1 42.83(9) 12_655 .
O2 Li1 V1 110.3(2) 10_567 .
Li1 Li1 V1 178.5(3) 9_677 .
O3 P1 O3 112.72(10) 7_546 .
O3 P1 O1 111.32(7) 7_546 5_455
O3 P1 O1 105.21(7) . 5_455
O3 P1 O1 105.21(7) 7_546 3_656
O3 P1 O1 111.32(7) . 3_656
O1 P1 O1 111.20(10) 5_455 3_656
P1 O1 V1 128.46(8) 5_545 .
V1 O2 Li1 124.68(16) . 10_557
P1 O3 V1 132.61(8) . .
P1 O3 Li1 122.66(14) . .
V1 O3 Li1 90.18(10) . .
Li1 O1W Li1 86.7(2) 9_677 .

loop_
_geom_bond_atom_site_label_1
_geom_bond_atom_site_label_2
_geom_bond_distance
_geom_bond_site_symmetry_2
V1 O2 1.587(2) .
V1 O3 1.9987(12) 12_655
V1 O3 1.9987(12) .
V1 O1 2.0045(12) 12_655
V1 O1 2.0045(12) .
V1 Li1 2.940(5) .
Li1 O1W 2.020(4) 9_677
Li1 O1W 2.020(4) .
Li1 O2W 2.026(5) .
Li1 O3 2.150(4) .
Li1 O3 2.150(4) 12_655
Li1 O2 2.482(5) 10_567
Li1 Li1 2.774(10) 9_677
P1 O3 1.5325(12) 7_546
P1 O3 1.5325(12) .
P1 O1 1.5464(12) 5_455
P1 O1 1.5464(12) 3_656
O1 P1 1.5464(12) 5_545
O2 Li1 2.482(5) 10_557
O1W Li1 2.020(4) 9_677

loop_
_geom_hbond_atom_site_label_D
_geom_hbond_atom_site_label_H
_geom_hbond_atom_site_label_A
_geom_hbond_distance_DH
_geom_hbond_distance_HA
_geom_hbond_distance_DA
_geom_hbond_angle_DHA
_geom_hbond_site_symmetry_A
O2W H2 O1 0.76(4) 2.34(4) 3.017(2) 149(3) 9_667
O1W H1 O1 0.82(3) 1.96(3) 2.7508(17) 160(3) 8_467
